data_7010636
loop_
_publ_author_name
'Grognec, Erwan Le'
'Poli, Rinaldo'
'Richard, Philippe'

_publ_section_title
;
 A reinvestigation of compound CpMo(PMe3)2(CH3)2: alkylation by single
 electron transfer and radical addition?
;
_journal_issue 15
_journal_name_full 'Journal of the Chemical Society, Dalton Transactions'
_journal_page_first 2251
_journal_paper_doi 10.1039/b101441m
_journal_year 2001
_chemical_formula_sum 'C13 H29 Mo P2'
_chemical_formula_weight 343.24
_chemical_name_systematic
;  
?  
;
_space_group_IT_number 14
_symmetry_cell_setting monoclinic
_symmetry_space_group_name_Hall '-P 2ybc'
_symmetry_space_group_name_H-M 'P 1 21/c 1'
_atom_sites_solution_hydrogens difmap
_atom_sites_solution_primary patterson
_atom_sites_solution_secondary difmap
_audit_creation_method SHELXL-97
_cell_angle_alpha 90.00
_cell_angle_beta 86.809(2)
_cell_angle_gamma 90.00
_cell_formula_units_Z 4
_cell_length_a 13.0760(4)
_cell_length_b 10.0550(5)
_cell_length_c 12.7220(4)
_cell_measurement_reflns_used 6715
_cell_measurement_temperature 110(2)
_cell_measurement_theta_max 27.485
_cell_measurement_theta_min 0.998
_cell_volume 1670.08(11)
_computing_cell_refinement 'Denzo and Scalepak (Otwinowski & Minor, 1997)'
_computing_data_collection 'Denzo and Scalepak (Otwinowski & Minor, 1997)'
_computing_data_reduction 'Denzo and Scalepak (Otwinowski & Minor, 1997)'
_computing_molecular_graphics ORTEP3
_computing_structure_refinement 'SHELXL-97 (Sheldrick, 1997)'
_computing_structure_solution 'SHELXS-97 (Sheldrick, 1990)'
_diffrn_ambient_temperature 110(2)
_diffrn_measured_fraction_theta_full 0.982
_diffrn_measured_fraction_theta_max 0.982
_diffrn_measurement_device_type KappaCCD
_diffrn_measurement_method KappaCCD
_diffrn_radiation_monochromator graphite
_diffrn_radiation_source 'fine-focus sealed tube'
_diffrn_radiation_type MoK\a
_diffrn_radiation_wavelength 0.71070
_diffrn_reflns_av_R_equivalents 0.0025
_diffrn_reflns_av_sigmaI/netI 0.0307
_diffrn_reflns_limit_h_max 16
_diffrn_reflns_limit_h_min -16
_diffrn_reflns_limit_k_max 13
_diffrn_reflns_limit_k_min 0
_diffrn_reflns_limit_l_max 16
_diffrn_reflns_limit_l_min 0
_diffrn_reflns_number 13262
_diffrn_reflns_theta_full 27.48
_diffrn_reflns_theta_max 27.48
_diffrn_reflns_theta_min 2.56
_exptl_absorpt_coefficient_mu 0.955
_exptl_absorpt_correction_type none
_exptl_crystal_colour red
_exptl_crystal_density_diffrn 1.365
_exptl_crystal_density_meas ?
_exptl_crystal_density_method .
_exptl_crystal_description prism
_exptl_crystal_F_000 716
_exptl_crystal_size_max 0.4
_exptl_crystal_size_mid 0.4
_exptl_crystal_size_min 0.4
_refine_diff_density_max 0.520
_refine_diff_density_min -0.652
_refine_diff_density_rms 0.072
_refine_ls_extinction_method none
_refine_ls_goodness_of_fit_ref 1.045
_refine_ls_hydrogen_treatment refall
_refine_ls_matrix_type full
_refine_ls_number_parameters 261
_refine_ls_number_reflns 3761
_refine_ls_number_restraints 0
_refine_ls_restrained_S_all 1.045
_refine_ls_R_factor_all 0.0271
_refine_ls_R_factor_gt 0.0239
_refine_ls_shift/su_max 0.006
_refine_ls_shift/su_mean 0.000
_refine_ls_structure_factor_coef Fsqd
_refine_ls_weighting_details 'calc w=1/[\s^2^(Fo^2^)+(0.0190P)^2^+1.6638P] where P=(Fo^2^+2Fc^2^)/3'
_refine_ls_weighting_scheme calc
_refine_ls_wR_factor_gt 0.0563
_refine_ls_wR_factor_ref 0.0583
_reflns_number_gt 3475
_reflns_number_total 3761
_reflns_threshold_expression >2sigma(I)
_cod_data_source_file b101441m.txt
_cod_data_source_block p25
_cod_depositor_comments
;
The following automatic conversions were performed:
'_atom_site_symetry_multiplicity' tag replaced with
'_atom_site_symmetry_multiplicity'.

Automatic conversion script
Id: cif_correct_tags 1440 2010-10-19 06:21:57Z saulius 
;
_cod_original_sg_symbol_H-M P21/c
_cod_database_code 7010636

loop_
_symmetry_equiv_pos_as_xyz
'x, y, z'
'-x, y+1/2, -z+1/2'
'-x, -y, -z'
'x, -y-1/2, z-1/2'

loop_
_atom_site_label
_atom_site_type_symbol
_atom_site_fract_x
_atom_site_fract_y
_atom_site_fract_z
_atom_site_U_iso_or_equiv
_atom_site_adp_type
_atom_site_occupancy
_atom_site_symmetry_multiplicity
_atom_site_calc_flag
_atom_site_refinement_flags
_atom_site_disorder_assembly
_atom_site_disorder_group
Mo Mo -0.287041(11) 0.037637(15) 0.316241(11) 0.01182(6) Uani 1 1 d . . .
P1 P -0.28163(4) -0.20007(5) 0.35659(4) 0.01586(11) Uani 1 1 d . . .
P2 P -0.15769(4) 0.21006(5) 0.33587(4) 0.01723(11) Uani 1 1 d . . .
C1 C -0.38761(17) 0.0842(3) 0.17077(17) 0.0294(5) Uani 1 1 d . . .
C2 C -0.43722(17) -0.0113(3) 0.2360(2) 0.0313(5) Uani 1 1 d . . .
C3 C -0.45817(16) 0.0465(2) 0.33705(19) 0.0295(5) Uani 1 1 d . . .
C4 C -0.42022(16) 0.1795(2) 0.33259(18) 0.0279(5) Uani 1 1 d . . .
C5 C -0.37620(16) 0.2010(2) 0.22907(18) 0.0264(5) Uani 1 1 d . . .
C6 C -0.16568(17) -0.0314(2) 0.19363(16) 0.0212(4) Uani 1 1 d . . .
C7 C -0.27828(19) 0.0427(2) 0.49376(16) 0.0228(4) Uani 1 1 d . . .
C8 C -0.2829(2) -0.3208(2) 0.24946(18) 0.0304(5) Uani 1 1 d . . .
C9 C -0.16709(18) -0.2501(2) 0.42260(18) 0.0273(5) Uani 1 1 d . . .
C10 C -0.38389(18) -0.2691(2) 0.44402(18) 0.0285(5) Uani 1 1 d . . .
C11 C -0.11496(18) 0.3094(3) 0.22097(18) 0.0291(5) Uani 1 1 d . . .
C12 C -0.03539(18) 0.1510(3) 0.3807(2) 0.0330(5) Uani 1 1 d . . .
C13 C -0.1874(2) 0.3442(2) 0.4295(2) 0.0354(5) Uani 1 1 d . . .
H1 H -0.364(2) 0.071(3) 0.099(2) 0.050(8) Uiso 1 1 d . . .
H2 H -0.455(2) -0.095(3) 0.213(2) 0.046(8) Uiso 1 1 d . . .
H3 H -0.493(2) 0.009(3) 0.389(2) 0.046(8) Uiso 1 1 d . . .
H4 H -0.4252(19) 0.240(3) 0.383(2) 0.035(7) Uiso 1 1 d . . .
H5 H -0.350(2) 0.273(3) 0.203(2) 0.033(7) Uiso 1 1 d . . .
H6A H -0.197(2) -0.074(3) 0.139(2) 0.039(7) Uiso 1 1 d . . .
H6B H -0.118(2) -0.086(3) 0.221(2) 0.039(7) Uiso 1 1 d . . .
H6C H -0.128(3) 0.031(3) 0.156(3) 0.058(10) Uiso 1 1 d . . .
H7A H -0.215(2) 0.048(3) 0.518(2) 0.035(7) Uiso 1 1 d . . .
H7B H -0.308(2) -0.029(3) 0.531(2) 0.040(8) Uiso 1 1 d . . .
H7C H -0.316(2) 0.115(3) 0.522(2) 0.053(9) Uiso 1 1 d . . .
H8A H -0.228(2) -0.305(3) 0.199(2) 0.040(8) Uiso 1 1 d . . .
H8B H -0.347(2) -0.318(3) 0.216(2) 0.043(8) Uiso 1 1 d . . .
H8C H -0.277(2) -0.408(3) 0.275(2) 0.041(7) Uiso 1 1 d . . .
H9A H -0.110(2) -0.232(3) 0.374(2) 0.043(8) Uiso 1 1 d . . .
H9B H -0.1691(19) -0.337(3) 0.441(2) 0.035(7) Uiso 1 1 d . . .
H9C H -0.165(2) -0.202(3) 0.490(2) 0.043(8) Uiso 1 1 d . . .
H10A H -0.447(2) -0.261(3) 0.411(2) 0.052(9) Uiso 1 1 d . . .
H10B H -0.3893(19) -0.219(3) 0.510(2) 0.034(7) Uiso 1 1 d . . .
H10C H -0.372(2) -0.359(3) 0.457(2) 0.042(8) Uiso 1 1 d . . .
H11A H -0.089(2) 0.250(3) 0.169(2) 0.046(8) Uiso 1 1 d . . .
H11B H -0.060(2) 0.366(3) 0.235(2) 0.037(7) Uiso 1 1 d . . .
H11C H -0.174(2) 0.364(3) 0.198(2) 0.042(7) Uiso 1 1 d . . .
H12A H -0.006(2) 0.091(3) 0.330(2) 0.051(9) Uiso 1 1 d . . .
H12B H -0.046(2) 0.103(3) 0.446(2) 0.046(8) Uiso 1 1 d . . .
H12C H 0.010(2) 0.223(3) 0.392(2) 0.042(8) Uiso 1 1 d . . .
H13A H -0.248(2) 0.396(3) 0.407(2) 0.038(7) Uiso 1 1 d . . .
H13B H -0.132(2) 0.405(3) 0.432(2) 0.042(8) Uiso 1 1 d . . .
H13C H -0.204(2) 0.306(3) 0.500(2) 0.048(8) Uiso 1 1 d . . .

loop_
_atom_site_aniso_label
_atom_site_aniso_U_11
_atom_site_aniso_U_22
_atom_site_aniso_U_33
_atom_site_aniso_U_23
_atom_site_aniso_U_13
_atom_site_aniso_U_12
Mo 0.01135(9) 0.01300(9) 0.01109(9) 0.00036(5) -0.00052(6) 0.00081(5)
P1 0.0184(2) 0.0144(2) 0.0151(2) 0.00077(17) -0.00352(17) -0.00092(18)
P2 0.0193(2) 0.0147(2) 0.0182(2) 0.00157(18) -0.00534(18) -0.00192(18)
C1 0.0234(11) 0.0436(14) 0.0222(10) 0.0023(9) -0.0104(8) 0.0082(10)
C2 0.0233(11) 0.0259(12) 0.0468(14) 0.0029(10) -0.0216(10) 0.0007(9)
C3 0.0112(10) 0.0390(13) 0.0379(12) 0.0161(10) 0.0027(9) 0.0012(9)
C4 0.0227(11) 0.0286(12) 0.0322(11) -0.0008(9) -0.0003(9) 0.0148(9)
C5 0.0164(10) 0.0275(11) 0.0359(11) 0.0156(9) -0.0075(8) 0.0021(8)
C6 0.0240(11) 0.0222(11) 0.0167(9) -0.0004(8) 0.0045(8) 0.0009(8)
C7 0.0317(12) 0.0212(11) 0.0154(9) -0.0007(8) -0.0003(8) -0.0025(9)
C8 0.0477(15) 0.0188(11) 0.0253(10) -0.0034(9) -0.0067(10) 0.0001(10)
C9 0.0273(12) 0.0251(11) 0.0301(11) 0.0086(9) -0.0082(9) 0.0036(9)
C10 0.0292(12) 0.0261(12) 0.0301(11) 0.0061(9) -0.0007(9) -0.0092(9)
C11 0.0276(12) 0.0287(12) 0.0312(11) 0.0101(10) -0.0043(9) -0.0113(10)
C12 0.0244(11) 0.0286(12) 0.0477(14) 0.0084(11) -0.0186(10) -0.0065(10)
C13 0.0554(16) 0.0176(11) 0.0332(12) -0.0056(9) -0.0038(11) -0.0043(11)

loop_
_atom_type_symbol
_atom_type_description
_atom_type_scat_dispersion_real
_atom_type_scat_dispersion_imag
_atom_type_scat_source
C C 0.0033 0.0016 'International Tables Vol C Tables 4.2.6.8 and 6.1.1.4'
H H 0.0000 0.0000 'International Tables Vol C Tables 4.2.6.8 and 6.1.1.4'
P P 0.1023 0.0942 'International Tables Vol C Tables 4.2.6.8 and 6.1.1.4'
Mo Mo -1.6832 0.6857 'International Tables Vol C Tables 4.2.6.8 and 6.1.1.4'

loop_
_geom_angle_atom_site_label_1
_geom_angle_atom_site_label_2
_geom_angle_atom_site_label_3
_geom_angle
_geom_angle_site_symmetry_1
_geom_angle_site_symmetry_3
_geom_angle_publ_flag
C3 Mo C4 37.02(9) . . ?
C3 Mo C7 89.25(9) . . ?
C4 Mo C7 88.60(8) . . ?
C3 Mo C6 138.46(9) . . ?
C4 Mo C6 139.85(8) . . ?
C7 Mo C6 128.22(8) . . ?
C3 Mo C2 36.37(9) . . ?
C4 Mo C2 60.32(9) . . ?
C7 Mo C2 122.34(9) . . ?
C6 Mo C2 102.09(9) . . ?
C3 Mo C5 60.35(8) . . ?
C4 Mo C5 36.17(8) . . ?
C7 Mo C5 120.83(8) . . ?
C6 Mo C5 103.74(8) . . ?
C2 Mo C5 58.72(8) . . ?
C3 Mo C1 59.45(8) . . ?
C4 Mo C1 59.22(8) . . ?
C7 Mo C1 146.31(8) . . ?
C6 Mo C1 85.47(8) . . ?
C2 Mo C1 34.79(9) . . ?
C5 Mo C1 34.62(8) . . ?
C3 Mo P2 130.68(7) . . ?
C4 Mo P2 94.44(7) . . ?
C7 Mo P2 78.98(6) . . ?
C6 Mo P2 79.97(6) . . ?
C2 Mo P2 143.52(6) . . ?
C5 Mo P2 85.19(6) . . ?
C1 Mo P2 110.85(6) . . ?
C3 Mo P1 93.12(6) . . ?
C4 Mo P1 129.10(6) . . ?
C7 Mo P1 79.01(6) . . ?
C6 Mo P1 79.53(6) . . ?
C2 Mo P1 85.42(6) . . ?
C5 Mo P1 144.04(6) . . ?
C1 Mo P1 112.32(6) . . ?
P2 Mo P1 130.029(17) . . ?
C8 P1 C10 99.50(12) . . ?
C8 P1 C9 101.63(12) . . ?
C10 P1 C9 101.91(11) . . ?
C8 P1 Mo 119.43(8) . . ?
C10 P1 Mo 118.02(8) . . ?
C9 P1 Mo 113.53(8) . . ?
C12 P2 C13 101.23(13) . . ?
C12 P2 C11 101.11(12) . . ?
C13 P2 C11 99.34(12) . . ?
C12 P2 Mo 115.10(8) . . ?
C13 P2 Mo 117.83(9) . . ?
C11 P2 Mo 119.15(8) . . ?
C5 C1 C2 108.6(2) . . ?
C5 C1 Mo 70.90(11) . . ?
C2 C1 Mo 70.28(12) . . ?
C1 C2 C3 108.3(2) . . ?
C1 C2 Mo 74.94(12) . . ?
C3 C2 Mo 68.92(12) . . ?
C2 C3 C4 107.3(2) . . ?
C2 C3 Mo 74.71(12) . . ?
C4 C3 Mo 71.92(12) . . ?
C5 C4 C3 107.5(2) . . ?
C5 C4 Mo 74.93(12) . . ?
C3 C4 Mo 71.07(12) . . ?
C1 C5 C4 108.2(2) . . ?
C1 C5 Mo 74.47(12) . . ?
C4 C5 Mo 68.90(11) . . ?

loop_
_geom_bond_atom_site_label_1
_geom_bond_atom_site_label_2
_geom_bond_distance
_geom_bond_site_symmetry_2
_geom_bond_publ_flag
Mo C3 2.240(2) . ?
Mo C4 2.251(2) . ?
Mo C7 2.268(2) . ?
Mo C6 2.271(2) . ?
Mo C2 2.316(2) . ?
Mo C5 2.330(2) . ?
Mo C1 2.3759(19) . ?
Mo P2 2.4446(5) . ?
Mo P1 2.4465(5) . ?
P1 C8 1.826(2) . ?
P1 C10 1.828(2) . ?
P1 C9 1.828(2) . ?
P2 C12 1.826(2) . ?
P2 C13 1.827(2) . ?
P2 C11 1.832(2) . ?
C1 C5 1.401(3) . ?
C1 C2 1.404(4) . ?
C2 C3 1.424(4) . ?
C3 C4 1.426(3) . ?
C4 C5 1.424(3) . ?
